data_2220391
loop_
_publ_author_name
'Fan, Zhi-Fang'
'Xiao, Xin'
'Zhang, Yun-Qian'
'Xue, Sai-Feng'
'Tao, Zhu'

_publ_section_title
;
 2,2'-(Butane-1,4-diyl)diisoquinolinium tetrachloridozincate(II)
;
_journal_coeditor_code XU2462
_journal_issue 12
_journal_name_full 'Acta Crystallographica Section E'
_journal_page_first m1620
_journal_paper_doi 10.1107/S1600536808038932
_journal_volume 64
_journal_year 2008
_chemical_formula_iupac '(C22 H22 N2) [Zn Cl4]'
_chemical_formula_moiety 'C22 H22 N2 2+, Cl4 Zn 2-'
_chemical_formula_sum 'C22 H22 Cl4 N2 Zn'
_chemical_formula_weight 521.61
_chemical_name_systematic
;
2,2'-(Butane-1,4-diyl)diisoquinolinium tetrachloridozincate(II)
;
_space_group_IT_number 15
_symmetry_cell_setting monoclinic
_symmetry_space_group_name_Hall '-C 2yc'
_symmetry_space_group_name_H-M 'C 1 2/c 1'
_atom_sites_solution_hydrogens geom
_atom_sites_solution_primary direct
_atom_sites_solution_secondary difmap
_audit_creation_method SHELXL-97
_cell_angle_alpha 90.00
_cell_angle_beta 99.179(9)
_cell_angle_gamma 90.00
_cell_formula_units_Z 4
_cell_length_a 10.729(3)
_cell_length_b 11.040(3)
_cell_length_c 18.955(4)
_cell_measurement_reflns_used 2184
_cell_measurement_temperature 273(2)
_cell_measurement_theta_max 26.00
_cell_measurement_theta_min 2.18
_cell_volume 2216.4(10)
_computing_cell_refinement 'SAINT (Bruker, 2002)'
_computing_data_collection 'SMART (Bruker, 2002)'
_computing_data_reduction 'SAINT (Bruker, 2002)'
_computing_molecular_graphics 'ORTEP-3 for Windows (Farrugia, 1997)'
_computing_publication_material 'WinGX (Farrugia, 1999)'
_computing_structure_refinement 'SHELXL97 (Sheldrick, 2008)'
_computing_structure_solution 'SHELXS97 (Sheldrick, 2008)'
_diffrn_ambient_temperature 273(2)
_diffrn_measured_fraction_theta_full 0.994
_diffrn_measured_fraction_theta_max 0.994
_diffrn_measurement_device_type 'Bruker SMART CCD area-detector'
_diffrn_measurement_method '\f and \w'
_diffrn_radiation_monochromator graphite
_diffrn_radiation_source 'fine-focus sealed tube'
_diffrn_radiation_type MoK\a
_diffrn_radiation_wavelength 0.71073
_diffrn_reflns_av_R_equivalents 0.0315
_diffrn_reflns_av_sigmaI/netI 0.0220
_diffrn_reflns_limit_h_max 13
_diffrn_reflns_limit_h_min -13
_diffrn_reflns_limit_k_max 13
_diffrn_reflns_limit_k_min -13
_diffrn_reflns_limit_l_max 21
_diffrn_reflns_limit_l_min -23
_diffrn_reflns_number 12088
_diffrn_reflns_theta_full 26.00
_diffrn_reflns_theta_max 26.00
_diffrn_reflns_theta_min 2.18
_diffrn_standards_interval_count 0
_diffrn_standards_interval_time 0
_diffrn_standards_number 0
_exptl_absorpt_coefficient_mu 1.602
_exptl_absorpt_correction_T_max 0.760
_exptl_absorpt_correction_T_min 0.680
_exptl_absorpt_correction_type multi-scan
_exptl_absorpt_process_details '(SADABS; Bruker, 2005)'
_exptl_crystal_colour colorless
_exptl_crystal_density_diffrn 1.563
_exptl_crystal_density_method 'not measured'
_exptl_crystal_description prism
_exptl_crystal_F_000 1064
_exptl_crystal_size_max 0.23
_exptl_crystal_size_mid 0.19
_exptl_crystal_size_min 0.17
_refine_diff_density_max 1.280
_refine_diff_density_min -1.151
_refine_ls_extinction_method none
_refine_ls_goodness_of_fit_ref 1.131
_refine_ls_hydrogen_treatment constr
_refine_ls_matrix_type full
_refine_ls_number_parameters 132
_refine_ls_number_reflns 2172
_refine_ls_number_restraints 0
_refine_ls_restrained_S_all 1.131
_refine_ls_R_factor_all 0.0671
_refine_ls_R_factor_gt 0.0583
_refine_ls_shift/su_max 0.000
_refine_ls_shift/su_mean 0.000
_refine_ls_structure_factor_coef Fsqd
_refine_ls_weighting_details 'calc w=1/[\s^2^(Fo^2^)+(0.1169P)^2^+12.0521P] where P=(Fo^2^+2Fc^2^)/3'
_refine_ls_weighting_scheme calc
_refine_ls_wR_factor_gt 0.1981
_refine_ls_wR_factor_ref 0.2056
_reflns_number_gt 1855
_reflns_number_total 2172
_reflns_threshold_expression I>2\s(I)
_cod_data_source_file xu2462.cif
_cod_data_source_block I
_cod_original_sg_symbol_H-M 'C 2/c'
_cod_database_code 2220391
_cod_database_fobs_code 2220391

loop_
_symmetry_equiv_pos_as_xyz
'x, y, z'
'-x, y, -z+1/2'
'x+1/2, y+1/2, z'
'-x+1/2, y+1/2, -z+1/2'
'-x, -y, -z'
'x, -y, z-1/2'
'-x+1/2, -y+1/2, -z'
'x+1/2, -y+1/2, z-1/2'

loop_
_atom_site_type_symbol
_atom_site_label
_atom_site_fract_x
_atom_site_fract_y
_atom_site_fract_z
_atom_site_U_iso_or_equiv
_atom_site_adp_type
_atom_site_calc_flag
_atom_site_refinement_flags
_atom_site_occupancy
Zn Zn1 0.0000 0.15361(8) 0.2500 0.0412(3) Uani d S 1
Cl Cl2 0.12762(10) 0.03371(11) 0.19106(6) 0.0349(4) Uani d . 1
Cl Cl1 0.12438(13) 0.27560(13) 0.33123(8) 0.0483(4) Uani d . 1
N N1 0.4868(4) 0.1136(4) 0.3832(2) 0.0416(10) Uani d . 1
C C11 0.4355(5) 0.1981(5) 0.2617(3) 0.0449(13) Uani d . 1
H H11A 0.4248 0.2744 0.2854 0.054 Uiso calc R 1
H H11B 0.3715 0.1945 0.2193 0.054 Uiso calc R 1
C C3 0.6202(6) 0.1461(5) 0.5206(3) 0.0439(13) Uani d . 1
C C9 0.5975(6) 0.0584(5) 0.4013(3) 0.0442(13) Uani d . 1
H H9 0.6286 0.0098 0.3680 0.053 Uiso calc R 1
C C10 0.4120(6) 0.0967(6) 0.3108(3) 0.0463(13) Uani d . 1
H H10A 0.3228 0.0938 0.3143 0.056 Uiso calc R 1
H H10B 0.4347 0.0203 0.2910 0.056 Uiso calc R 1
C C1 0.4382(6) 0.1876(6) 0.4311(3) 0.0528(15) Uani d . 1
H H1 0.3614 0.2265 0.4171 0.063 Uiso calc R 1
C C8 0.6687(5) 0.0723(5) 0.4702(3) 0.0415(12) Uani d . 1
C C6 0.8489(7) 0.0222(6) 0.5569(4) 0.0583(16) Uani d . 1
H H6 0.9255 -0.0177 0.5700 0.070 Uiso calc R 1
C C7 0.7856(6) 0.0107(6) 0.4893(3) 0.0533(15) Uani d . 1
H H7 0.8182 -0.0368 0.4560 0.064 Uiso calc R 1
C C5 0.7995(7) 0.0947(6) 0.6080(3) 0.0581(17) Uani d . 1
H H5 0.8434 0.1003 0.6543 0.070 Uiso calc R 1
C C4 0.6894(7) 0.1560(6) 0.5902(3) 0.0524(15) Uani d . 1
H H4 0.6594 0.2046 0.6239 0.063 Uiso calc R 1
C C2 0.5011(7) 0.2039(6) 0.4980(3) 0.0542(15) Uani d . 1
H H2 0.4668 0.2532 0.5297 0.065 Uiso calc R 1

loop_
_atom_site_aniso_label
_atom_site_aniso_U_11
_atom_site_aniso_U_22
_atom_site_aniso_U_33
_atom_site_aniso_U_12
_atom_site_aniso_U_13
_atom_site_aniso_U_23
Zn1 0.0383(5) 0.0406(6) 0.0448(6) 0.000 0.0074(4) 0.000
Cl2 0.0276(6) 0.0410(7) 0.0363(6) 0.0026(4) 0.0056(4) -0.0100(5)
Cl1 0.0393(7) 0.0457(8) 0.0587(9) -0.0063(6) 0.0043(6) -0.0239(6)
N1 0.038(2) 0.046(3) 0.040(2) 0.000(2) 0.0034(18) 0.0025(19)
C11 0.048(3) 0.045(3) 0.039(3) 0.005(2) -0.001(2) 0.002(2)
C3 0.047(3) 0.044(3) 0.041(3) -0.005(2) 0.008(2) 0.000(2)
C9 0.050(3) 0.044(3) 0.038(3) 0.001(2) 0.006(2) -0.001(2)
C10 0.041(3) 0.053(3) 0.043(3) -0.006(3) 0.002(2) 0.000(2)
C1 0.045(3) 0.061(4) 0.054(4) 0.006(3) 0.012(3) 0.003(3)
C8 0.043(3) 0.041(3) 0.040(3) -0.003(2) 0.005(2) 0.002(2)
C6 0.052(4) 0.058(4) 0.061(4) 0.005(3) -0.001(3) 0.006(3)
C7 0.056(4) 0.056(4) 0.045(3) 0.009(3) 0.000(3) 0.001(3)
C5 0.066(4) 0.062(4) 0.042(3) -0.014(3) -0.005(3) 0.008(3)
C4 0.066(4) 0.053(4) 0.039(3) -0.006(3) 0.009(3) -0.002(2)
C2 0.060(4) 0.060(4) 0.045(3) 0.009(3) 0.016(3) -0.005(3)

loop_
_atom_type_symbol
_atom_type_description
_atom_type_scat_dispersion_real
_atom_type_scat_dispersion_imag
_atom_type_scat_source
C C 0.0033 0.0016 'International Tables Vol C Tables 4.2.6.8 and 6.1.1.4'
H H 0.0000 0.0000 'International Tables Vol C Tables 4.2.6.8 and 6.1.1.4'
N N 0.0061 0.0033 'International Tables Vol C Tables 4.2.6.8 and 6.1.1.4'
Cl Cl 0.1484 0.1585 'International Tables Vol C Tables 4.2.6.8 and 6.1.1.4'
Zn Zn 0.2839 1.4301 'International Tables Vol C Tables 4.2.6.8 and 6.1.1.4'

loop_
_geom_angle_atom_site_label_1
_geom_angle_atom_site_label_2
_geom_angle_atom_site_label_3
_geom_angle_site_symmetry_1
_geom_angle_site_symmetry_3
_geom_angle
Cl1 Zn1 Cl1 2 . 108.47(9)
Cl1 Zn1 Cl2 2 2 109.41(5)
Cl1 Zn1 Cl2 . 2 109.62(5)
Cl1 Zn1 Cl2 2 . 109.62(5)
Cl1 Zn1 Cl2 . . 109.41(5)
Cl2 Zn1 Cl2 2 . 110.28(7)
C9 N1 C1 . . 121.0(5)
C9 N1 C10 . . 120.6(5)
C1 N1 C10 . . 118.4(5)
C10 C11 C11 . 2_655 115.5(4)
C10 C11 H11A . . 108.4
C11 C11 H11A 2_655 . 108.4
C10 C11 H11B . . 108.4
C11 C11 H11B 2_655 . 108.4
H11A C11 H11B . . 107.5
C4 C3 C8 . . 118.7(6)
C4 C3 C2 . . 123.8(6)
C8 C3 C2 . . 117.5(5)
N1 C9 C8 . . 121.2(5)
N1 C9 H9 . . 119.4
C8 C9 H9 . . 119.4
N1 C10 C11 . . 111.1(5)
N1 C10 H10A . . 109.4
C11 C10 H10A . . 109.4
N1 C10 H10B . . 109.4
C11 C10 H10B . . 109.4
H10A C10 H10B . . 108.0
C2 C1 N1 . . 120.7(6)
C2 C1 H1 . . 119.7
N1 C1 H1 . . 119.7
C9 C8 C3 . . 118.9(5)
C9 C8 C7 . . 120.6(5)
C3 C8 C7 . . 120.4(5)
C7 C6 C5 . . 120.7(6)
C7 C6 H6 . . 119.7
C5 C6 H6 . . 119.7
C6 C7 C8 . . 119.0(6)
C6 C7 H7 . . 120.5
C8 C7 H7 . . 120.5
C4 C5 C6 . . 121.1(6)
C4 C5 H5 . . 119.5
C6 C5 H5 . . 119.5
C5 C4 C3 . . 120.1(6)
C5 C4 H4 . . 120.0
C3 C4 H4 . . 120.0
C1 C2 C3 . . 120.7(6)
C1 C2 H2 . . 119.7
C3 C2 H2 . . 119.7

loop_
_geom_bond_atom_site_label_1
_geom_bond_atom_site_label_2
_geom_bond_site_symmetry_2
_geom_bond_distance
Zn1 Cl1 2 2.3043(14)
Zn1 Cl1 . 2.3043(14)
Zn1 Cl2 2 2.3158(12)
Zn1 Cl2 . 2.3158(12)
N1 C9 . 1.330(7)
N1 C1 . 1.384(8)
N1 C10 . 1.488(7)
C11 C10 . 1.502(8)
C11 C11 2_655 1.520(12)
C11 H11A . 0.9700
C11 H11B . 0.9700
C3 C4 . 1.412(9)
C3 C8 . 1.416(8)
C3 C2 . 1.431(9)
C9 C8 . 1.411(8)
C9 H9 . 0.9300
C10 H10A . 0.9700
C10 H10B . 0.9700
C1 C2 . 1.350(9)
C1 H1 . 0.9300
C8 C7 . 1.423(9)
C6 C7 . 1.357(9)
C6 C5 . 1.423(10)
C6 H6 . 0.9300
C7 H7 . 0.9300
C5 C4 . 1.356(10)
C5 H5 . 0.9300
C4 H4 . 0.9300
C2 H2 . 0.9300

loop_
_geom_torsion_atom_site_label_1
_geom_torsion_atom_site_label_2
_geom_torsion_atom_site_label_3
_geom_torsion_atom_site_label_4
_geom_torsion_site_symmetry_1
_geom_torsion
C1 N1 C9 C8 . 0.7(9)
C10 N1 C9 C8 . -179.1(5)
C9 N1 C10 C11 . -96.2(6)
C1 N1 C10 C11 . 83.9(6)
C11 C11 C10 N1 2_655 71.4(7)
C9 N1 C1 C2 . -1.2(9)
C10 N1 C1 C2 . 178.6(6)
N1 C9 C8 C3 . 0.3(8)
N1 C9 C8 C7 . 178.6(6)
C4 C3 C8 C9 . 177.6(5)
C2 C3 C8 C9 . -0.7(8)
C4 C3 C8 C7 . -0.8(9)
C2 C3 C8 C7 . -179.1(6)
C5 C6 C7 C8 . 0.0(10)
C9 C8 C7 C6 . -177.3(6)
C3 C8 C7 C6 . 1.0(9)
C7 C6 C5 C4 . -1.3(10)
C6 C5 C4 C3 . 1.6(10)
C8 C3 C4 C5 . -0.5(9)
C2 C3 C4 C5 . 177.7(6)
N1 C1 C2 C3 . 0.7(10)
C4 C3 C2 C1 . -178.0(6)
C8 C3 C2 C1 . 0.2(10)
